data_4087541
loop_
_publ_author_name
'Zhou, Xiaoxi'
'He, Xiehua'
'Lin, Jianfeng'
'Zhuo, Qingde'
'Chen, Zhixin'
'Zhang, Hong'
'Wang, Jianbo'
'Xia, Haiping'

_publ_section_title
;
 Reactions of Osmium Hydrido Alkenylcarbyne with Allenoates: Insertion and
 [3 + 2] Annulation
;
_journal_issue 9
_journal_name_full Organometallics
_journal_page_first 1742
_journal_paper_doi 10.1021/acs.organomet.5b00242
_journal_volume 34
_journal_year 2015
_chemical_formula_moiety 'C73 H65 B2 F8 O4 Os P3,C1 Cl2 H2'
_chemical_formula_sum 'C74 H67 B2 Cl2 F8 O4 Os P3'
_chemical_formula_weight 1547.93
_chemical_name_systematic triclinic
_space_group_crystal_system triclinic
_space_group_IT_number 2
_space_group_name_Hall '-P 1'
_space_group_name_H-M_alt 'P -1'
_atom_sites_solution_hydrogens mixed
_atom_sites_solution_primary heavy
_audit_creation_date 2014-11-30
_audit_creation_method
;
Olex2 1.2
(compiled 2014.11.25 svn.r3098 for OlexSys, GUI svn.r4951)
;
_cell_angle_alpha 78.5660(10)
_cell_angle_beta 80.8660(10)
_cell_angle_gamma 61.9190(10)
_cell_formula_units_Z 2
_cell_length_a 13.0016(4)
_cell_length_b 13.3826(9)
_cell_length_c 22.8476(6)
_cell_measurement_temperature 153
_cell_measurement_theta_max 55.07
_cell_measurement_theta_min 6.01
_cell_volume 3427.9(3)
_computing_molecular_graphics 'Olex2 (Dolomanov et al., 2009)'
_computing_publication_material 'Olex2 (Dolomanov et al., 2009)'
_computing_structure_refinement 'ShelXL (Sheldrick, 2008)'
_computing_structure_solution 'XS (Sheldrick, 2008)'
_diffrn_ambient_temperature 153
_diffrn_measured_fraction_theta_full 0.971
_diffrn_measured_fraction_theta_max 0.998
_diffrn_measurement_device_type 'multiwire proportional'
_diffrn_measurement_method 'phi and omega scans'
_diffrn_radiation_monochromator graphite
_diffrn_radiation_type MoK\a
_diffrn_radiation_wavelength 0.71073
_diffrn_reflns_av_R_equivalents 0.1213
_diffrn_reflns_av_unetI/netI 0.0971
_diffrn_reflns_Laue_measured_fraction_full 0.971
_diffrn_reflns_Laue_measured_fraction_max 0.998
_diffrn_reflns_limit_h_max 15
_diffrn_reflns_limit_h_min -15
_diffrn_reflns_limit_k_max 15
_diffrn_reflns_limit_k_min -15
_diffrn_reflns_limit_l_max 27
_diffrn_reflns_limit_l_min -27
_diffrn_reflns_number 44509
_diffrn_reflns_point_group_measured_fraction_full 0.971
_diffrn_reflns_point_group_measured_fraction_max 0.998
_diffrn_reflns_theta_full 25.242
_diffrn_reflns_theta_max 24.999
_diffrn_reflns_theta_min 3.004
_exptl_absorpt_coefficient_mu 2.079
_exptl_absorpt_correction_T_max 1.0000
_exptl_absorpt_correction_T_min 0.1913
_exptl_absorpt_correction_type multi-scan
_exptl_crystal_colour 'dull reddish red'
_exptl_crystal_colour_lustre dull
_exptl_crystal_colour_modifier reddish
_exptl_crystal_colour_primary red
_exptl_crystal_density_diffrn 1.500
_exptl_crystal_description block
_exptl_crystal_F_000 1560
_exptl_crystal_size_max 0.3
_exptl_crystal_size_mid 0.2
_exptl_crystal_size_min 0.2
_refine_diff_density_max 1.811
_refine_diff_density_min -2.664
_refine_diff_density_rms 0.150
_refine_ls_extinction_method none
_refine_ls_goodness_of_fit_ref 1.104
_refine_ls_hydrogen_treatment mixed
_refine_ls_matrix_type full
_refine_ls_number_parameters 1113
_refine_ls_number_reflns 12045
_refine_ls_number_restraints 204
_refine_ls_restrained_S_all 1.103
_refine_ls_R_factor_all 0.0958
_refine_ls_R_factor_gt 0.0698
_refine_ls_shift/su_max 0.001
_refine_ls_shift/su_mean 0.000
_refine_ls_structure_factor_coef Fsqd
_refine_ls_weighting_details
;
 w=1/[\s^2^(Fo^2^)+(0.0992P)^2^+0.1602P]
 where P=(Fo^2^+2Fc^2^)/3
;
_refine_ls_weighting_scheme calc
_refine_ls_wR_factor_gt 0.1576
_refine_ls_wR_factor_ref 0.1848
_reflns_Friedel_coverage 0.000
_reflns_number_gt 9125
_reflns_number_total 12045
_reflns_threshold_expression 'I > 2\s(I)'
_cod_data_source_file om5b00242_si_003.cif
_cod_data_source_block complex_5
_cod_database_code 4087541
_shelxl_version_number 2013-2
_shelx_space_group_comment
;
The symmetry employed for this shelxl refinement is uniquely defined
by the following loop, which should always be used as a source of
symmetry information in preference to the above space-group names.
They are only intended as comments.
;
_olex2_refinement_description
;
1. Fixed Uiso
 At 1.2 times of:
  All C(H) groups, All C(H,H) groups, All C(H,H,H,H) groups
 At 1.5 times of:
  All C(H,H,H) groups
2. Uiso/Uaniso restraints and constraints
Uanis(C251) \\sim Ueq, Uanis(C222) \\sim Ueq, Uanis(C253) \\sim Ueq,
Uanis(C254) \\sim Ueq, Uanis(C255) \\sim Ueq, Uanis(C256) \\sim Ueq,
Uanis(C256) \\sim Ueq, Uanis(C225) \\sim Ueq, Uanis(C222) \\sim Ueq,
Uanis(C251) \\sim Ueq, Uanis(C254) \\sim Ueq, Uanis(C253) \\sim Ueq: with sigma
of 0.05 and sigma for terminal atoms of 0.04
Uanis(B2) \\sim Ueq, Uanis(F7) \\sim Ueq: with sigma of 0.02 and sigma for
terminal atoms of 0.04
Uanis(C333) \\sim Ueq: with sigma of 0.05 and sigma for terminal atoms of 0.04
Uanis(F5) \\sim Ueq, Uanis(Cl2) \\sim Ueq: with sigma of 0.05 and sigma for
terminal atoms of 0.04
Uanis(C346) \\sim Ueq, Uanis(C335) \\sim Ueq, Uanis(C344) \\sim Ueq,
Uanis(C343) \\sim Ueq, Uanis(C342) \\sim Ueq, Uanis(C341) \\sim Ueq,
Uanis(C342) \\sim Ueq, Uanis(C343) \\sim Ueq, Uanis(C346) \\sim Ueq,
Uanis(C335) \\sim Ueq, Uanis(C344) \\sim Ueq: with sigma of 0.05 and sigma for
terminal atoms of 0.04
Uanis(C331) \\sim Ueq, Uanis(C341) \\sim Ueq: with sigma of 0.02 and sigma for
terminal atoms of 0.04
Uanis(C216) \\sim Ueq: with sigma of 0.02 and sigma for terminal atoms of 0.04
Uanis(C244) \\sim Ueq, Uanis(C243) \\sim Ueq, Uanis(C242) \\sim Ueq,
Uanis(C241) \\sim Ueq, Uanis(C246) \\sim Ueq, Uanis(C243) \\sim Ueq,
Uanis(C242) \\sim Ueq, Uanis(C241) \\sim Ueq, Uanis(C213) \\sim Ueq,
Uanis(C244) \\sim Ueq, Uanis(C245) \\sim Ueq, Uanis(C246) \\sim Ueq: with sigma
of 0.05 and sigma for terminal atoms of 0.04
Uanis(F3) \\sim Ueq: with sigma of 0.05 and sigma for terminal atoms of 0.1
Uanis(C231) \\sim Ueq, Uanis(C261) \\sim Ueq, Uanis(C236) \\sim Ueq,
Uanis(C266) \\sim Ueq: with sigma of 0.005 and sigma for terminal atoms of 0.02
Uanis(C2S) \\sim Ueq, Uanis(Cl5) \\sim Ueq, Uanis(C2S) \\sim Ueq, Uanis(Cl5)
\\sim Ueq: with sigma of 0.01 and sigma for terminal atoms of 0.04
3. Others
 Fixed Sof: B2(0.5) C1S(0.5) H1SA(0.25) H1SB(0.25) H1SC(0.25) H1SD(0.25)
 C264(0.5) H264(0.5) C215(0.5) H215(0.5) C214(0.5) H214(0.5) C213(0.5)
 H213(0.5) C212(0.5) H212(0.5) C211(0.5) C216(0.5) H216(0.5) C255(0.5)
 H255(0.5) C332(0.5) H332(0.5) C232(0.5) H232(0.5) C231(0.5) C236(0.5)
 H236(0.5) C235(0.5) H235(0.5) C234(0.5) H234(0.5) C233(0.5) H233(0.5)
 C253(0.5) H253(0.5) C252(0.5) H252(0.5) C251(0.5) C221(0.5) C222(0.5)
 H222(0.5) C256(0.5) H256(0.5) C223(0.5) H223(0.5) C254(0.5) H254(0.5)
 C224(0.5) H224(0.5) C225(0.5) H225(0.5) C226(0.5) H226(0.5) C246(0.5)
 H246(0.5) C241(0.5) C242(0.5) H242(0.5) C243(0.5) H243(0.5) C244(0.5)
 H244(0.5) C245(0.5) H245(0.5) C261(0.5) C262(0.5) H262(0.5) C263(0.5)
 H263(0.5) C265(0.5) H265(0.5) C266(0.5) H266(0.5) C334(0.5) H334(0.5)
 C336(0.5) H336(0.5) C341(0.5) C342(0.5) H342(0.5) C343(0.5) H343(0.5)
 C344(0.5) H344(0.5) C345(0.5) H345(0.5) C346(0.5) H346(0.5) C335(0.5)
 H335(0.5) C2S(0.5) C333(0.5) H333(0.5) C331(0.5) F6(0.5) F8(0.5) F7(0.5)
 Cl6(0.5) Cl3(0.5) Cl1(0.25) Cl2(0.25) Cl4(0.25) Cl5(0.25) B3(0.5) F10(0.5)
 F9(0.5)
4.a Ternary CH refined with riding coordinates:
 C2S(H2S)
4.b Secondary CH2 refined with riding coordinates:
 C1S(H1SA,H1SB), C1S(H1SC,H1SD), C16(H16A,H16B), C18(H18A,H18B), C14(H14A,H14B)
4.c Aromatic/amide H refined with riding coordinates:
 C264(H264), C9(H9), C8(H8), C7(H7), C6(H6), C3(H3), C215(H215), C214(H214),
 C213(H213), C212(H212), C216(H216), C255(H255), C332(H332), C232(H232),
 C236(H236), C235(H235), C234(H234), C233(H233), C253(H253), C252(H252),
 C132(H132), C133(H133), C134(H134), C135(H135), C136(H136), C122(H122),
 C123(H123), C124(H124), C125(H125), C126(H126), C112(H112), C113(H113),
 C114(H114), C115(H115), C116(H116), C222(H222), C256(H256), C223(H223),
 C254(H254), C224(H224), C225(H225), C226(H226), C246(H246), C242(H242),
 C243(H243), C244(H244), C245(H245), C262(H262), C263(H263), C265(H265),
 C266(H266), C316(H316), C315(H315), C314(H314), C313(H313), C334(H334),
 C312(H312), C326(H326), C325(H325), C324(H324), C323(H323), C322(H322),
 C336(H336), C342(H342), C343(H343), C344(H344), C345(H345), C346(H346),
 C335(H335), C333(H333)
4.d Fitted hexagon refined as free rotating group:
 C215(C214,C213,C212,C211,C216), C232(C231,C236,C235,C234,C233), C246(C241,
 C242,C243,C244,C245)
4.e Idealised Me refined as rotating group:
 C19(H19A,H19B,H19C), C15(H15A,H15B,H15C)
;
_olex2_submission_special_instructions 'No special instructions were received'

loop_
_space_group_symop_operation_xyz
'x, y, z'
'-x, -y, -z'

loop_
_atom_site_label
_atom_site_type_symbol
_atom_site_fract_x
_atom_site_fract_y
_atom_site_fract_z
_atom_site_U_iso_or_equiv
_atom_site_adp_type
_atom_site_occupancy
_atom_site_site_symmetry_order
_atom_site_calc_flag
_atom_site_refinement_flags_posn
_atom_site_refinement_flags_adp
_atom_site_refinement_flags_occupancy
_atom_site_disorder_assembly
_atom_site_disorder_group
C1 C 0.2905(7) 0.4851(6) 0.2453(3) 0.0427(19) Uani 1 1 d . . . . .
H1 H 0.334(7) 0.548(6) 0.225(3) 0.051 Uiso 1 1 d R . . . .
C10 C -0.0756(7) 0.7124(7) 0.2415(4) 0.048(2) Uani 1 1 d . . . . .
H10A H -0.101(7) 0.691(7) 0.276(4) 0.058 Uiso 1 1 d R . . . .
H10B H -0.114(7) 0.712(6) 0.201(4) 0.058 Uiso 1 1 d R . . . .
B1 B -0.351(2) 0.6397(18) 0.305(2) 0.25(2) Uani 1 1 d . . . . .
B2 B 0.410(3) 0.063(3) 0.4538(18) 0.117(12) Uani 0.5 1 d . U . . .
C1S C 0.4066(19) -0.113(3) 0.3781(14) 0.109(10) Uani 0.5 1 d . . . . .
H1SA H 0.4535 -0.1503 0.4134 0.131 Uiso 0.25 1 calc R . . A 1
H1SB H 0.4409 -0.1641 0.3467 0.131 Uiso 0.25 1 calc R . . A 1
H1SC H 0.4561 -0.1969 0.3865 0.131 Uiso 0.25 1 calc R . . A 2
H1SD H 0.4163 -0.0899 0.3345 0.131 Uiso 0.25 1 calc R . . A 2
C19 C 0.0673(18) 1.1925(18) 0.0971(8) 0.174(8) Uani 1 1 d . . . . .
H19A H 0.0684 1.2521 0.0646 0.260 Uiso 1 1 calc GR . . . .
H19B H 0.1169 1.1171 0.0844 0.260 Uiso 1 1 calc GR . . . .
H19C H 0.0970 1.1978 0.1326 0.260 Uiso 1 1 calc GR . . . .
C264 C 0.396(2) 0.573(2) 0.4436(12) 0.065(6) Uani 0.5 1 d . . . B 2
H264 H 0.4554 0.5695 0.4645 0.078 Uiso 0.5 1 calc R . . B 2
C2 C 0.3514(6) 0.3645(6) 0.2615(3) 0.0415(18) Uani 1 1 d . . . . .
C12 C 0.0161(8) 0.8547(7) 0.2282(4) 0.054(2) Uani 1 1 d . . . . .
C4 C 0.1709(7) 0.3436(7) 0.2643(4) 0.050(2) Uani 1 1 d . . . . .
C9 C 0.1375(8) 0.2523(8) 0.2723(6) 0.080(3) Uani 1 1 d . . . . .
H9 H 0.1894 0.1776 0.2896 0.096 Uiso 1 1 calc R . . . .
C8 C 0.0337(9) 0.2716(9) 0.2554(6) 0.092(4) Uani 1 1 d . . . . .
H8 H 0.0140 0.2105 0.2592 0.111 Uiso 1 1 calc R . . . .
C7 C -0.0427(8) 0.3806(9) 0.2327(5) 0.076(3) Uani 1 1 d . . . . .
H7 H -0.1160 0.3949 0.2211 0.091 Uiso 1 1 calc R . . . .
C6 C -0.0143(7) 0.4706(7) 0.2264(4) 0.051(2) Uani 1 1 d . . . . .
H6 H -0.0685 0.5441 0.2091 0.061 Uiso 1 1 calc R . . . .
C5 C 0.0907(7) 0.4589(6) 0.2445(3) 0.0451(19) Uani 1 1 d . . . . .
C11 C -0.0084(7) 0.7675(8) 0.2334(4) 0.054(2) Uani 1 1 d . . . . .
C3 C 0.2898(6) 0.3015(6) 0.2729(4) 0.0437(19) Uani 1 1 d . . . . .
H3 H 0.3314 0.2226 0.2878 0.052 Uiso 1 1 calc R . . . .
C16 C -0.0706(8) 0.9783(7) 0.2268(5) 0.064(3) Uani 1 1 d . . . . .
H16A H -0.0537 1.0113 0.2570 0.077 Uiso 1 1 calc R . . . .
H16B H -0.1504 0.9852 0.2371 0.077 Uiso 1 1 calc R . . . .
C215 C 0.1047(13) 0.3041(10) 0.4490(6) 0.061(7) Uani 0.5 1 d . . . C 2
H215 H 0.1546 0.2396 0.4747 0.073 Uiso 0.5 1 calc R . . C 2
C214 C 0.0001(13) 0.3121(11) 0.4358(6) 0.070(6) Uani 0.5 1 d G . . C 2
H214 H -0.0216 0.2531 0.4524 0.084 Uiso 0.5 1 calc R . . C 2
C213 C -0.0729(11) 0.4064(12) 0.3982(7) 0.056(5) Uani 0.5 1 d G U . C 2
H213 H -0.1444 0.4119 0.3892 0.068 Uiso 0.5 1 calc R . . C 2
C212 C -0.0413(13) 0.4927(10) 0.3739(7) 0.053(6) Uani 0.5 1 d G . . C 2
H212 H -0.0912 0.5572 0.3482 0.063 Uiso 0.5 1 calc R . . C 2
C211 C 0.0633(14) 0.4847(11) 0.3871(7) 0.031(5) Uani 0.5 1 d G . . C 2
C216 C 0.1363(11) 0.3904(12) 0.4246(7) 0.045(6) Uani 0.5 1 d G U . C 2
H216 H 0.2078 0.3849 0.4336 0.053 Uiso 0.5 1 calc R . . C 2
C17 C -0.0648(9) 1.0435(8) 0.1656(6) 0.073(3) Uani 1 1 d . . . . .
C255 C -0.124(3) 0.894(2) 0.4012(15) 0.060(9) Uani 0.5 1 d . U . C 1
H255 H -0.1141 0.9602 0.4010 0.072 Uiso 0.5 1 calc R . . C 1
C18 C -0.0495(18) 1.2076(14) 0.1110(8) 0.160(8) Uani 1 1 d . . . . .
H18A H -0.0720 1.1835 0.0789 0.193 Uiso 1 1 calc R . . . .
H18B H -0.1028 1.2899 0.1122 0.193 Uiso 1 1 calc R . . . .
C332 C 0.6307(17) 0.2954(16) 0.3528(9) 0.051(4) Uani 0.5 1 d . . . D 1
H332 H 0.6736 0.3191 0.3204 0.061 Uiso 0.5 1 calc R . . D 1
C232 C 0.1715(10) 0.5471(12) 0.4589(5) 0.048(5) Uani 0.5 1 d . . . C 1
H232 H 0.1023 0.5417 0.4758 0.058 Uiso 0.5 1 calc R . . C 1
C231 C 0.1943(10) 0.5611(11) 0.3971(5) 0.037(4) Uani 0.5 1 d G U . C 1
C236 C 0.2955(12) 0.5690(10) 0.3724(5) 0.038(4) Uani 0.5 1 d G U . C 1
H236 H 0.3112 0.5786 0.3302 0.046 Uiso 0.5 1 calc R . . C 1
C235 C 0.3739(10) 0.5629(14) 0.4096(7) 0.058(6) Uani 0.5 1 d G . . C 1
H235 H 0.4430 0.5683 0.3927 0.069 Uiso 0.5 1 calc R . . C 1
C234 C 0.3510(12) 0.5489(16) 0.4714(6) 0.061(9) Uani 0.5 1 d G . . C 1
H234 H 0.4045 0.5447 0.4968 0.073 Uiso 0.5 1 calc R . . C 1
C233 C 0.2498(13) 0.5410(13) 0.4961(4) 0.060(6) Uani 0.5 1 d G . . C 1
H233 H 0.2342 0.5314 0.5383 0.072 Uiso 0.5 1 calc R . . C 1
C13 C 0.1383(8) 0.8148(7) 0.2302(4) 0.059(2) Uani 1 1 d . . . . .
C14 C 0.2982(10) 0.8546(9) 0.2342(7) 0.102(5) Uani 1 1 d . . . . .
H14A H 0.3485 0.7892 0.2121 0.123 Uiso 1 1 calc R . . . .
H14B H 0.3133 0.8299 0.2771 0.123 Uiso 1 1 calc R . . . .
C253 C -0.2390(16) 0.8015(16) 0.4209(8) 0.054(4) Uani 0.5 1 d . U . C 1
H253 H -0.3121 0.8027 0.4354 0.064 Uiso 0.5 1 calc R . . C 1
C15 C 0.3244(12) 0.9537(10) 0.2100(8) 0.141(7) Uani 1 1 d . . . . .
H15A H 0.4092 0.9258 0.2026 0.212 Uiso 1 1 calc GR . . . .
H15B H 0.2940 1.0077 0.2392 0.212 Uiso 1 1 calc GR . . . .
H15C H 0.2872 0.9924 0.1724 0.212 Uiso 1 1 calc GR . . . .
C131 C 0.1917(7) 0.7192(7) 0.0947(3) 0.046(2) Uani 1 1 d . . . . .
C252 C -0.1488(14) 0.705(2) 0.4013(8) 0.052(5) Uani 0.5 1 d . . . C 1
H252 H -0.1620 0.6412 0.4016 0.063 Uiso 0.5 1 calc R . . C 1
C132 C 0.1402(8) 0.7998(8) 0.0468(4) 0.062(2) Uani 1 1 d . . . . .
H132 H 0.0713 0.8060 0.0337 0.074 Uiso 1 1 calc R . . . .
C251 C -0.038(3) 0.697(2) 0.3809(11) 0.047(6) Uani 0.5 1 d . U . C 1
C133 C 0.1862(10) 0.8714(9) 0.0174(5) 0.077(3) Uani 1 1 d . . . . .
H133 H 0.1486 0.9272 -0.0152 0.092 Uiso 1 1 calc R . . . .
C134 C 0.2854(10) 0.8626(9) 0.0349(5) 0.076(3) Uani 1 1 d . . . . .
H134 H 0.3172 0.9123 0.0148 0.091 Uiso 1 1 calc R . . . .
C135 C 0.3400(9) 0.7806(10) 0.0824(5) 0.080(3) Uani 1 1 d . . . . .
H135 H 0.4100 0.7737 0.0943 0.097 Uiso 1 1 calc R . . . .
C136 C 0.2939(9) 0.7090(9) 0.1124(5) 0.075(3) Uani 1 1 d . . . . .
H136 H 0.3317 0.6532 0.1450 0.090 Uiso 1 1 calc R . . . .
C121 C 0.2455(7) 0.4858(7) 0.1002(3) 0.0449(19) Uani 1 1 d . . . . .
C122 C 0.3343(9) 0.4875(9) 0.0591(5) 0.086(4) Uani 1 1 d . . . . .
H122 H 0.3431 0.5555 0.0478 0.104 Uiso 1 1 calc R . . . .
C123 C 0.4106(10) 0.3903(10) 0.0342(6) 0.100(4) Uani 1 1 d . . . . .
H123 H 0.4720 0.3922 0.0059 0.120 Uiso 1 1 calc R . . . .
C124 C 0.4003(8) 0.2933(10) 0.0488(5) 0.070(3) Uani 1 1 d . . . . .
H124 H 0.4539 0.2274 0.0310 0.084 Uiso 1 1 calc R . . . .
C125 C 0.3123(9) 0.2893(8) 0.0896(4) 0.063(3) Uani 1 1 d . . . . .
H125 H 0.3041 0.2209 0.0997 0.076 Uiso 1 1 calc R . . . .
C126 C 0.2356(8) 0.3852(8) 0.1159(4) 0.062(2) Uani 1 1 d . . . . .
H126 H 0.1757 0.3819 0.1449 0.074 Uiso 1 1 calc R . . . .
C111 C 0.0026(7) 0.6592(7) 0.0996(3) 0.047(2) Uani 1 1 d . . . . .
C112 C -0.0848(7) 0.7723(8) 0.1014(4) 0.053(2) Uani 1 1 d . . . . .
H112 H -0.0716 0.8243 0.1183 0.064 Uiso 1 1 calc R . . . .
C113 C -0.1909(8) 0.8071(9) 0.0781(4) 0.070(3) Uani 1 1 d . . . . .
H113 H -0.2504 0.8834 0.0790 0.084 Uiso 1 1 calc R . . . .
C114 C -0.2108(9) 0.7320(11) 0.0536(5) 0.081(3) Uani 1 1 d . . . . .
H114 H -0.2836 0.7563 0.0379 0.097 Uiso 1 1 calc R . . . .
C115 C -0.1248(9) 0.6223(11) 0.0520(5) 0.079(3) Uani 1 1 d . . . . .
H115 H -0.1388 0.5712 0.0348 0.095 Uiso 1 1 calc R . . . .
C116 C -0.0171(8) 0.5835(9) 0.0748(4) 0.061(2) Uani 1 1 d . . . . .
H116 H 0.0415 0.5069 0.0735 0.073 Uiso 1 1 calc R . . . .
C221 C -0.0009(18) 0.729(2) 0.3715(8) 0.036(4) Uani 0.5 1 d . . . C 2
C222 C -0.109(3) 0.751(2) 0.3892(9) 0.056(5) Uani 0.5 1 d . U . C 2
H222 H -0.1341 0.6941 0.3908 0.067 Uiso 0.5 1 calc R . . C 2
C256 C -0.0269(18) 0.7952(19) 0.3806(9) 0.046(5) Uani 0.5 1 d . U . C 1
H256 H 0.0453 0.7967 0.3668 0.055 Uiso 0.5 1 calc R . . C 1
C223 C -0.192(3) 0.861(2) 0.4063(13) 0.063(9) Uani 0.5 1 d . . . C 2
H223 H -0.2705 0.8784 0.4202 0.076 Uiso 0.5 1 calc R . . C 2
C254 C -0.223(3) 0.897(3) 0.4196(13) 0.060(9) Uani 0.5 1 d . U . C 1
H254 H -0.2852 0.9650 0.4324 0.072 Uiso 0.5 1 calc R . . C 1
C224 C -0.147(3) 0.946(2) 0.4011(19) 0.073(9) Uani 0.5 1 d . . . C 2
H224 H -0.1967 1.0213 0.4108 0.087 Uiso 0.5 1 calc R . . C 2
C225 C -0.042(2) 0.9176(16) 0.3837(8) 0.061(5) Uani 0.5 1 d . U . C 2
H225 H -0.0142 0.9718 0.3825 0.073 Uiso 0.5 1 calc R . . C 2
C226 C 0.036(2) 0.813(2) 0.3660(10) 0.071(6) Uani 0.5 1 d . . . C 2
H226 H 0.1130 0.7986 0.3505 0.085 Uiso 0.5 1 calc R . . C 2
C246 C 0.1449(11) 0.3552(13) 0.4144(7) 0.042(5) Uani 0.5 1 d . U . C 1
H246 H 0.2112 0.3585 0.4246 0.050 Uiso 0.5 1 calc R . . C 1
C241 C 0.0616(13) 0.4491(10) 0.3812(7) 0.029(5) Uani 0.5 1 d G U . C 1
C242 C -0.0355(12) 0.4442(10) 0.3663(6) 0.041(5) Uani 0.5 1 d G U . C 1
H242 H -0.0924 0.5084 0.3436 0.049 Uiso 0.5 1 calc R . . C 1
C243 C -0.0492(12) 0.3455(12) 0.3848(6) 0.060(6) Uani 0.5 1 d G U . C 1
H243 H -0.1155 0.3422 0.3746 0.072 Uiso 0.5 1 calc R . . C 1
C244 C 0.0341(15) 0.2516(10) 0.4180(6) 0.079(7) Uani 0.5 1 d G U . C 1
H244 H 0.0248 0.1841 0.4306 0.094 Uiso 0.5 1 calc R . . C 1
C245 C 0.1312(13) 0.2564(10) 0.4329(6) 0.070(7) Uani 0.5 1 d G U . C 1
H245 H 0.1881 0.1923 0.4556 0.084 Uiso 0.5 1 calc R . . C 1
C261 C 0.2322(17) 0.5755(13) 0.3827(8) 0.033(4) Uani 0.5 1 d . U . B 2
C262 C 0.2197(17) 0.5670(18) 0.4471(9) 0.058(5) Uani 0.5 1 d . . . B 2
H262 H 0.1526 0.5630 0.4686 0.069 Uiso 0.5 1 calc R . . B 2
C263 C 0.301(2) 0.565(3) 0.4768(12) 0.063(8) Uani 0.5 1 d . . . B 2
H263 H 0.2945 0.5580 0.5192 0.075 Uiso 0.5 1 calc R . . B 2
C265 C 0.4111(18) 0.5852(17) 0.3808(9) 0.056(5) Uani 0.5 1 d . . . B 2
H265 H 0.4775 0.5916 0.3600 0.067 Uiso 0.5 1 calc R . . B 2
C266 C 0.3268(15) 0.5878(14) 0.3501(8) 0.044(4) Uani 0.5 1 d . U . B 2
H266 H 0.3329 0.5979 0.3076 0.053 Uiso 0.5 1 calc R . . B 2
C316 C 0.5677(10) 0.4653(10) 0.2218(6) 0.088(4) Uani 1 1 d . . . . .
H316 H 0.5415 0.4850 0.2611 0.105 Uiso 1 1 calc R . . . .
C315 C 0.6082(14) 0.5331(13) 0.1782(9) 0.122(6) Uani 1 1 d . . . . .
H315 H 0.6103 0.5972 0.1889 0.146 Uiso 1 1 calc R . . . .
C314 C 0.6429(14) 0.5083(17) 0.1232(11) 0.142(9) Uani 1 1 d . . . . .
H314 H 0.6664 0.5563 0.0939 0.171 Uiso 1 1 calc R . . . .
C313 C 0.6451(14) 0.4134(17) 0.1087(8) 0.163(9) Uani 1 1 d . . . . .
H313 H 0.6718 0.3949 0.0692 0.196 Uiso 1 1 calc R . . . .
C334 C 0.583(4) 0.249(3) 0.4587(13) 0.072(10) Uani 0.5 1 d . . . D 1
H334 H 0.5963 0.2393 0.4995 0.087 Uiso 0.5 1 calc R . . D 1
C312 C 0.6081(10) 0.3415(11) 0.1513(6) 0.106(4) Uani 1 1 d . . . . .
H312 H 0.6123 0.2742 0.1409 0.127 Uiso 1 1 calc R . . . .
C311 C 0.5666(7) 0.3706(7) 0.2071(5) 0.060(2) Uani 1 1 d . . . . .
C321 C 0.5569(6) 0.1510(7) 0.2459(4) 0.047(2) Uani 1 1 d . . . . .
C326 C 0.5288(8) 0.1367(8) 0.1913(4) 0.063(2) Uani 1 1 d . . . . .
H326 H 0.4858 0.2017 0.1638 0.076 Uiso 1 1 calc R . . . .
C325 C 0.5645(9) 0.0275(9) 0.1787(5) 0.079(3) Uani 1 1 d . . . . .
H325 H 0.5475 0.0168 0.1422 0.094 Uiso 1 1 calc R . . . .
C324 C 0.6264(9) -0.0675(8) 0.2209(5) 0.078(3) Uani 1 1 d . . . . .
H324 H 0.6502 -0.1426 0.2129 0.093 Uiso 1 1 calc R . . . .
C323 C 0.6521(9) -0.0523(8) 0.2724(5) 0.076(3) Uani 1 1 d . . . . .
H323 H 0.6941 -0.1170 0.3004 0.091 Uiso 1 1 calc R . . . .
C322 C 0.6187(7) 0.0544(7) 0.2849(4) 0.059(2) Uani 1 1 d . . . . .
H322 H 0.6383 0.0627 0.3214 0.071 Uiso 1 1 calc R . . . .
C336 C 0.4708(19) 0.2538(18) 0.3865(11) 0.054(6) Uani 0.5 1 d . . . D 1
H336 H 0.4057 0.2462 0.3783 0.065 Uiso 0.5 1 calc R . . D 1
C341 C 0.571(2) 0.280(2) 0.3261(12) 0.031(5) Uani 0.5 1 d . U . E 2
C342 C 0.6924(16) 0.2514(17) 0.3242(10) 0.064(5) Uani 0.5 1 d . U . E 2
H342 H 0.7390 0.2454 0.2873 0.077 Uiso 0.5 1 calc R . . E 2
C343 C 0.739(2) 0.2332(17) 0.3779(11) 0.071(6) Uani 0.5 1 d . U . E 2
H343 H 0.8176 0.2200 0.3785 0.085 Uiso 0.5 1 calc R . . E 2
C344 C 0.669(5) 0.235(3) 0.432(2) 0.094(15) Uani 0.5 1 d . U . E 2
H344 H 0.7021 0.2137 0.4690 0.112 Uiso 0.5 1 calc R . . E 2
C345 C 0.567(4) 0.262(3) 0.4303(14) 0.086(14) Uani 0.5 1 d . . . E 2
H345 H 0.5222 0.2675 0.4676 0.104 Uiso 0.5 1 calc R . . E 2
C346 C 0.509(3) 0.287(2) 0.3787(14) 0.060(7) Uani 0.5 1 d . U . E 2
H346 H 0.4280 0.3094 0.3812 0.072 Uiso 0.5 1 calc R . . E 2
C335 C 0.496(2) 0.2375(19) 0.4465(10) 0.063(6) Uani 0.5 1 d . U . D 1
H335 H 0.4489 0.2179 0.4780 0.075 Uiso 0.5 1 calc R . . D 1
C2S C 0.141(3) -0.041(3) 0.4367(17) 0.151(13) Uani 0.5 1 d . U . . .
H2S H 0.1285 0.0226 0.4583 0.181 Uiso 1 1 calc R . . F 1
C333 C 0.661(3) 0.276(3) 0.4126(17) 0.061(9) Uani 0.5 1 d . U . D 1
H333 H 0.7276 0.2800 0.4219 0.073 Uiso 0.5 1 calc R . . D 1
C331 C 0.535(3) 0.279(3) 0.3422(17) 0.054(10) Uani 0.5 1 d . U . D 1
O1 O 0.2066(5) 0.7108(5) 0.2382(3) 0.0539(15) Uani 1 1 d . . . . .
O2 O 0.1748(6) 0.8931(5) 0.2265(4) 0.081(2) Uani 1 1 d . . . . .
O3 O -0.0647(10) 1.0164(7) 0.1199(4) 0.118(4) Uani 1 1 d . . . . .
O4 O -0.0645(9) 1.1403(7) 0.1703(4) 0.124(4) Uani 1 1 d . . . . .
F1 F -0.4645(6) 0.6994(8) 0.2924(4) 0.160(4) Uani 1 1 d . . . . .
F4 F -0.2870(9) 0.6579(9) 0.2574(11) 0.304(13) Uani 1 1 d . . . . .
F2 F -0.3178(8) 0.5292(8) 0.3204(6) 0.177(5) Uani 1 1 d . . . . .
F3 F -0.3297(18) 0.6880(10) 0.3436(11) 0.358(15) Uani 1 1 d . U . . .
F6 F 0.3358(13) 0.0217(11) 0.4800(7) 0.113(5) Uani 0.5 1 d . . . G .
F8 F 0.3797(17) 0.1690(16) 0.4777(10) 0.169(8) Uani 0.5 1 d . . . . .
F5 F 0.5000 0.0000 0.5000 0.373(17) Uani 1 2 d S TU P . .
F7 F 0.400(3) 0.082(3) 0.3919(13) 0.246(13) Uani 0.5 1 d . U . G .
P1 P 0.14032(17) 0.61538(18) 0.13268(9) 0.0414(5) Uani 1 1 d . . . . .
P3 P 0.50827(18) 0.29236(18) 0.26188(10) 0.0458(5) Uani 1 1 d . . . . .
P2 P 0.0958(2) 0.5827(2) 0.34966(10) 0.0590(7) Uani 1 1 d . . . . .
Cl6 Cl 0.0915(11) 0.0084(11) 0.3678(6) 0.199(5) Uani 0.5 1 d . . . G .
Cl3 Cl 0.2575(11) -0.0828(12) 0.3981(7) 0.209(5) Uani 0.5 1 d . . . G .
Cl1 Cl 0.4019(13) 0.0040(15) 0.3545(8) 0.125(6) Uani 0.25 1 d . . . G 1
Cl2 Cl 0.455(3) -0.044(2) 0.4162(11) 0.251(16) Uani 0.25 1 d . U . G 2
Cl4 Cl 0.133(3) -0.126(2) 0.4736(17) 0.27(2) Uani 0.25 1 d . . . G 1
Cl5 Cl 0.0000 0.0000 0.5000 0.241(9) Uani 0.5 2 d S TU P G 2
Os1 Os 0.12648(2) 0.59511(2) 0.24102(2) 0.04017(14) Uani 1 1 d . . . . .
B3 B 0.481(2) 0.987(2) 0.0317(13) 0.066(7) Uani 0.5 1 d . . . . .
F11 F 0.5455(8) 1.0191(7) 0.0347(4) 0.130(3) Uani 1 1 d . . . . .
F10 F 0.5173(9) 0.8763(9) 0.0555(6) 0.077(3) Uani 0.5 1 d . . . . .
F9 F 0.3725(11) 1.0552(10) 0.0489(8) 0.112(5) Uani 0.5 1 d . . . . .

loop_
_atom_site_aniso_label
_atom_site_aniso_U_11
_atom_site_aniso_U_22
_atom_site_aniso_U_33
_atom_site_aniso_U_23
_atom_site_aniso_U_13
_atom_site_aniso_U_12
C1 0.059(5) 0.038(4) 0.034(4) 0.011(3) -0.015(4) -0.028(4)
C10 0.033(5) 0.050(5) 0.043(5) -0.004(4) -0.005(4) -0.003(4)
B1 0.078(15) 0.080(13) 0.64(7) -0.11(3) -0.15(3) -0.010(12)
B2 0.108(18) 0.086(15) 0.120(18) 0.045(14) 0.020(14) -0.046(14)
C1S 0.047(13) 0.14(2) 0.15(2) -0.09(2) -0.007(14) -0.014(14)
C19 0.19(2) 0.24(2) 0.129(15) -0.010(15) 0.008(14) -0.15(2)
C264 0.051(15) 0.077(15) 0.057(16) -0.023(12) -0.009(11) -0.014(12)
C2 0.033(4) 0.039(4) 0.047(5) 0.001(3) -0.005(3) -0.015(4)
C12 0.045(5) 0.046(5) 0.076(6) -0.007(4) -0.029(4) -0.017(4)
C4 0.036(5) 0.045(5) 0.066(6) -0.016(4) 0.008(4) -0.017(4)
C9 0.040(6) 0.040(5) 0.148(11) 0.002(6) -0.001(6) -0.015(4)
C8 0.044(6) 0.051(6) 0.178(13) -0.012(7) -0.016(7) -0.016(5)
C7 0.030(5) 0.079(7) 0.119(9) -0.029(6) 0.000(5) -0.021(5)
C6 0.030(4) 0.058(5) 0.064(5) -0.019(4) 0.000(4) -0.016(4)
C5 0.030(4) 0.038(4) 0.046(5) 0.003(4) 0.002(3) -0.004(3)
C11 0.034(5) 0.070(6) 0.047(5) -0.006(4) -0.014(4) -0.012(5)
C3 0.031(4) 0.030(4) 0.062(5) -0.005(4) 0.001(4) -0.008(3)
C16 0.042(5) 0.034(4) 0.103(8) -0.013(5) -0.028(5) 0.001(4)
C215 0.087(16) 0.038(12) 0.031(11) 0.008(9) 0.016(10) -0.016(11)
C214 0.053(13) 0.072(15) 0.068(15) -0.010(12) 0.025(11) -0.022(12)
C213 0.043(11) 0.055(13) 0.068(14) -0.012(11) 0.010(10) -0.022(10)
C212 0.035(12) 0.051(13) 0.064(13) -0.017(11) 0.010(9) -0.014(10)
C211 0.035(10) 0.025(10) 0.026(9) -0.005(7) 0.011(7) -0.011(8)
C216 0.054(11) 0.034(10) 0.025(10) -0.015(8) 0.009(7) -0.002(8)
C17 0.062(7) 0.034(5) 0.113(9) 0.005(6) -0.046(6) -0.007(5)
C255 0.10(3) 0.044(17) 0.063(13) -0.001(15) -0.020(15) -0.05(2)
C18 0.19(2) 0.123(13) 0.182(18) 0.083(12) -0.100(15) -0.096(14)
C332 0.040(11) 0.054(11) 0.063(13) -0.008(9) -0.007(10) -0.024(10)
C232 0.042(12) 0.066(12) 0.055(12) -0.009(9) -0.018(9) -0.035(10)
C231 0.034(6) 0.038(6) 0.039(6) 0.001(4) -0.001(4) -0.019(4)
C236 0.036(6) 0.041(6) 0.038(6) 0.003(4) -0.003(4) -0.022(4)
C235 0.036(12) 0.064(14) 0.068(18) -0.031(14) 0.000(11) -0.011(10)
C234 0.018(17) 0.094(19) 0.059(18) -0.024(14) -0.001(12) -0.012(15)
C233 0.029(12) 0.074(14) 0.077(16) -0.023(12) -0.005(10) -0.017(10)
C13 0.056(6) 0.029(4) 0.080(6) -0.008(4) -0.036(5) -0.001(4)
C14 0.062(7) 0.060(6) 0.195(14) -0.004(8) -0.072(8) -0.022(6)
C253 0.048(11) 0.059(11) 0.057(11) -0.018(9) 0.011(8) -0.027(9)
C15 0.104(11) 0.074(8) 0.27(2) 0.010(10) -0.078(12) -0.058(8)
C131 0.036(5) 0.052(5) 0.041(5) 0.000(4) 0.003(4) -0.016(4)
C252 0.012(9) 0.084(15) 0.042(10) -0.020(10) 0.003(7) -0.005(9)
C132 0.055(6) 0.062(6) 0.061(6) 0.002(5) -0.007(5) -0.024(5)
C251 0.028(15) 0.048(15) 0.058(13) -0.002(10) -0.013(11) -0.011(11)
C133 0.069(7) 0.074(7) 0.074(7) 0.019(6) -0.009(6) -0.032(6)
C134 0.075(8) 0.071(7) 0.076(7) 0.011(6) 0.008(6) -0.040(6)
C135 0.058(7) 0.102(9) 0.091(8) 0.009(7) -0.013(6) -0.051(7)
C136 0.057(6) 0.078(7) 0.085(8) 0.028(6) -0.016(5) -0.037(6)
C121 0.039(5) 0.048(5) 0.041(4) -0.006(4) -0.010(4) -0.013(4)
C122 0.051(6) 0.058(6) 0.122(10) -0.009(6) 0.033(6) -0.016(5)
C123 0.065(8) 0.084(8) 0.114(10) -0.026(8) 0.044(7) -0.015(7)
C124 0.041(6) 0.079(7) 0.068(7) -0.030(6) -0.006(5) -0.002(5)
C125 0.059(6) 0.055(6) 0.065(6) -0.020(5) -0.015(5) -0.011(5)
C126 0.050(6) 0.074(6) 0.053(5) -0.027(5) 0.001(4) -0.015(5)
C111 0.031(4) 0.061(5) 0.039(4) -0.006(4) -0.007(3) -0.011(4)
C112 0.038(5) 0.063(5) 0.044(5) -0.004(4) -0.007(4) -0.010(4)
C113 0.036(5) 0.086(7) 0.055(6) -0.006(5) -0.012(4) 0.000(5)
C114 0.040(6) 0.121(10) 0.069(7) -0.033(7) -0.013(5) -0.016(6)
C115 0.049(6) 0.120(10) 0.082(7) -0.041(7) -0.008(5) -0.038(7)
C116 0.043(5) 0.074(6) 0.067(6) -0.019(5) -0.010(4) -0.023(5)
C221 0.028(13) 0.030(13) 0.033(9) -0.012(9) -0.001(8) 0.002(10)
C222 0.039(14) 0.078(18) 0.051(12) -0.002(11) -0.017(10) -0.025(14)
C256 0.047(13) 0.018(10) 0.056(12) -0.011(9) 0.002(9) -0.001(10)
C223 0.06(2) 0.025(15) 0.057(17) -0.009(11) -0.006(13) 0.019(14)
C254 0.043(17) 0.05(2) 0.060(15) -0.028(12) -0.025(12) 0.011(13)
C224 0.07(2) 0.052(18) 0.092(19) -0.020(19) -0.014(14) -0.018(19)
C225 0.078(15) 0.038(10) 0.065(12) 0.000(9) -0.012(10) -0.025(11)
C226 0.055(14) 0.091(19) 0.050(12) -0.025(11) 0.003(10) -0.016(13)
C246 0.037(10) 0.044(12) 0.034(10) -0.024(10) -0.002(8) -0.003(9)
C241 0.034(10) 0.024(10) 0.021(8) -0.012(7) -0.001(6) -0.003(7)
C242 0.030(10) 0.051(12) 0.050(11) -0.011(11) -0.005(8) -0.022(10)
C243 0.071(14) 0.054(12) 0.062(13) -0.005(10) 0.007(11) -0.039(11)
C244 0.11(2) 0.067(14) 0.045(12) -0.002(10) 0.014(12) -0.042(14)
C245 0.078(17) 0.056(15) 0.066(14) -0.010(11) -0.018(12) -0.017(12)
C261 0.035(6) 0.029(5) 0.037(5) -0.003(4) 0.000(4) -0.017(4)
C262 0.039(12) 0.077(15) 0.057(12) -0.027(10) -0.020(10) -0.015(10)
C263 0.04(2) 0.10(2) 0.041(13) -0.024(12) -0.010(12) -0.021(16)
C265 0.050(13) 0.057(11) 0.056(14) 0.001(10) -0.022(10) -0.019(10)
C266 0.044(6) 0.045(6) 0.049(6) -0.004(4) -0.002(4) -0.025(4)
C316 0.081(8) 0.090(8) 0.099(9) 0.037(7) -0.036(7) -0.055(7)
C315 0.085(11) 0.098(11) 0.188(17) 0.047(13) -0.077(11) -0.052(10)
C314 0.075(10) 0.120(14) 0.19(2) 0.050(16) 0.010(12) -0.042(10)
C313 0.115(13) 0.151(16) 0.139(15) 0.042(13) 0.062(11) -0.036(12)
C334 0.11(3) 0.068(16) 0.040(16) -0.020(16) 0.005(19) -0.044(17)
C312 0.074(8) 0.109(10) 0.107(10) -0.011(8) 0.039(7) -0.034(8)
C311 0.033(5) 0.049(5) 0.086(7) 0.015(5) -0.021(5) -0.013(4)
C321 0.024(4) 0.052(5) 0.055(5) -0.007(4) 0.002(3) -0.011(4)
C326 0.046(5) 0.063(6) 0.073(6) -0.005(5) -0.018(5) -0.015(5)
C325 0.070(7) 0.085(8) 0.078(7) -0.031(6) -0.012(6) -0.022(6)
C324 0.058(7) 0.046(5) 0.099(8) -0.020(5) -0.019(6) 0.008(5)
C323 0.060(7) 0.055(6) 0.082(7) -0.020(5) -0.023(5) 0.009(5)
C322 0.037(5) 0.055(5) 0.064(6) -0.012(5) -0.016(4) 0.001(4)
C336 0.052(13) 0.054(12) 0.057(14) 0.008(10) -0.004(10) -0.031(10)
C341 0.039(12) 0.023(8) 0.038(12) 0.007(7) -0.005(9) -0.023(8)
C342 0.027(10) 0.063(12) 0.079(14) -0.013(11) -0.022(9) 0.004(9)
C343 0.068(15) 0.058(12) 0.104(17) 0.002(12) -0.044(13) -0.037(11)
C344 0.12(3) 0.07(2) 0.08(3) -0.001(18) -0.04(2) -0.02(2)
C345 0.11(3) 0.079(19) 0.035(18) -0.029(17) 0.01(2) -0.006(19)
C346 0.060(17) 0.054(14) 0.063(18) 0.002(14) -0.027(15) -0.021(11)
C335 0.054(13) 0.085(14) 0.045(12) -0.005(10) -0.003(10) -0.030(11)
C2S 0.157(15) 0.143(15) 0.146(15) -0.005(10) -0.017(10) -0.067(10)
C333 0.060(17) 0.062(17) 0.09(2) -0.023(16) 0.015(16) -0.049(15)
C331 0.046(15) 0.055(13) 0.064(19) -0.002(13) -0.010(14) -0.026(11)
O1 0.040(3) 0.041(3) 0.078(4) -0.002(3) -0.031(3) -0.010(3)
O2 0.061(4) 0.040(3) 0.142(7) -0.007(4) -0.050(4) -0.013(3)
O3 0.178(10) 0.061(5) 0.106(7) 0.007(5) -0.059(7) -0.040(6)
O4 0.149(9) 0.080(5) 0.167(9) 0.041(6) -0.105(7) -0.066(6)
F1 0.046(4) 0.198(9) 0.203(9) -0.070(7) -0.047(5) -0.001(5)
F4 0.063(6) 0.083(6) 0.76(4) -0.026(12) -0.053(12) -0.040(6)
F2 0.103(7) 0.121(7) 0.330(15) -0.049(8) -0.074(8) -0.046(6)
F3 0.36(2) 0.120(9) 0.61(3) -0.087(14) -0.38(2) -0.006(12)
F6 0.111(11) 0.076(8) 0.123(12) 0.015(8) 0.031(9) -0.042(8)
F8 0.130(15) 0.125(14) 0.21(2) 0.020(14) 0.043(14) -0.056(12)
F5 0.24(3) 0.30(3) 0.54(4) -0.02(3) -0.03(3) -0.10(2)
F7 0.24(2) 0.27(2) 0.154(16) 0.020(15) 0.065(14) -0.097(16)
P1 0.0284(11) 0.0458(11) 0.0416(11) -0.0043(9) -0.0069(8) -0.0094(9)
P3 0.0332(11) 0.0446(12) 0.0554(13) 0.0005(10) -0.0128(9) -0.0143(10)
P2 0.0509(14) 0.0511(13) 0.0453(13) -0.0161(10) -0.0186(10) 0.0091(11)
Cl6 0.187(11) 0.245(13) 0.185(11) 0.048(9) -0.048(9) -0.133(11)
Cl3 0.142(10) 0.206(12) 0.288(17) -0.077(11) -0.024(10) -0.070(9)
Cl1 0.095(10) 0.119(12) 0.122(13) 0.042(10) 0.011(9) -0.045(9)
Cl2 0.21(2) 0.19(2) 0.140(17) 0.006(16) 0.092(17) 0.034(18)
Cl4 0.22(3) 0.20(2) 0.45(5) 0.14(3) -0.24(3) -0.15(2)
Cl5 0.259(13) 0.241(12) 0.265(13) -0.062(9) -0.062(9) -0.126(9)
Os1 0.0307(2) 0.0387(2) 0.0456(2) -0.00472(14) -0.01128(13) -0.00917(15)
B3 0.050(15) 0.073(16) 0.099(19) -0.013(13) -0.015(12) -0.043(14)
F11 0.117(7) 0.100(6) 0.134(7) 0.006(5) 0.004(5) -0.031(5)
F10 0.045(6) 0.060(7) 0.119(10) -0.011(6) -0.014(6) -0.015(5)
F9 0.054(8) 0.065(8) 0.213(16) -0.045(9) -0.017(9) -0.013(6)

loop_
_atom_type_symbol
_atom_type_description
_atom_type_scat_dispersion_real
_atom_type_scat_dispersion_imag
_atom_type_scat_source
C C 0.0030 0.0020 'International Tables Vol C Tables 4.2.6.8 and 6.1.1.4'
H H 0.0000 0.0000 'International Tables Vol C Tables 4.2.6.8 and 6.1.1.4'
B B 0.0013 0.0007 'International Tables Vol C Tables 4.2.6.8 and 6.1.1.4'
Cl Cl 0.1484 0.1585 'International Tables Vol C Tables 4.2.6.8 and 6.1.1.4'
F F 0.0171 0.0103 'International Tables Vol C Tables 4.2.6.8 and 6.1.1.4'
O O 0.0110 0.0060 'International Tables Vol C Tables 4.2.6.8 and 6.1.1.4'
Os Os -1.2160 7.6030 'International Tables Vol C Tables 4.2.6.8 and 6.1.1.4'
P P 0.1020 0.0940 'International Tables Vol C Tables 4.2.6.8 and 6.1.1.4'

loop_
_geom_angle_atom_site_label_1
_geom_angle_atom_site_label_2
_geom_angle_atom_site_label_3
_geom_angle
_geom_angle_site_symmetry_1
_geom_angle_site_symmetry_3
C2 C1 H1 126(4) . .
C2 C1 Os1 134.3(6) . .
Os1 C1 H1 99(4) . .
H10A C10 H10B 118(7) . .
C11 C10 H10A 123(6) . .
C11 C10 H10B 117(4) . .
C11 C10 Os1 64.2(5) . .
Os1 C10 H10A 103(6) . .
Os1 C10 H10B 113(4) . .
F4 B1 F1 107(3) . .
F2 B1 F1 112.9(17) . .
F2 B1 F4 110(3) . .
F3 B1 F1 110(2) . .
F3 B1 F4 100(2) . .
F3 B1 F2 115(3) . .
F6 B2 F8 109(3) . .
F6 B2 F5 96.0(19) . .
F6 B2 F7 107(4) . .
F6 B2 Cl2 81(2) . .
F8 B2 F5 88(3) . .
F8 B2 Cl2 169(2) . .
F5 B2 Cl2 95(2) . .
F7 B2 F8 113(3) . .
F7 B2 F5 141(3) . .
F7 B2 Cl2 59(2) . .
H1SA C1S H1SB 108.9 . .
H1SC C1S H1SD 107.7 . .
Cl3 C1S H1SA 110.9 . .
Cl3 C1S H1SB 110.9 . .
Cl3 C1S H1SC 108.9 . .
Cl3 C1S H1SD 108.9 . .
Cl1 C1S H1SA 110.9 . .
Cl1 C1S H1SB 110.9 . .
Cl1 C1S Cl3 104.2(16) . .
Cl2 C1S H1SC 108.9 . .
Cl2 C1S H1SD 108.9 . .
Cl2 C1S Cl3 113.5(16) . .
H19A C19 H19B 109.5 . .
H19A C19 H19C 109.5 . .
H19B C19 H19C 109.5 . .
C18 C19 H19A 109.5 . .
C18 C19 H19B 109.5 . .
C18 C19 H19C 109.5 . .
C263 C264 H264 117.8 . .
C263 C264 C265 124(2) . .
C265 C264 H264 117.8 . .
C1 C2 P3 120.9(6) . .
C3 C2 C1 119.2(7) . .
C3 C2 P3 119.7(6) . .
C11 C12 C16 126.3(8) . .
C11 C12 C13 110.6(8) . .
C13 C12 C16 122.8(8) . .
C5 C4 C9 121.0(8) . .
C3 C4 C9 111.8(7) . .
C3 C4 C5 126.9(7) . .
C4 C9 H9 119.5 . .
C8 C9 C4 121.1(9) . .
C8 C9 H9 119.5 . .
C9 C8 H8 120.5 . .
C9 C8 C7 119.1(10) . .
C7 C8 H8 120.5 . .
C8 C7 H7 119.6 . .
C8 C7 C6 120.9(9) . .
C6 C7 H7 119.6 . .
C7 C6 H6 118.1 . .
C7 C6 C5 123.8(8) . .
C5 C6 H6 118.1 . .
C4 C5 Os1 122.8(6) . .
C6 C5 C4 113.6(7) . .
C6 C5 Os1 123.5(6) . .
C10 C11 Os1 80.9(6) . .
C12 C11 C10 157.6(9) . .
C12 C11 Os1 121.2(6) . .
C2 C3 C4 125.9(7) . .
C2 C3 H3 117.1 . .
C4 C3 H3 117.1 . .
C12 C16 H16A 109.6 . .
C12 C16 H16B 109.6 . .
C12 C16 C17 110.3(8) . .
H16A C16 H16B 108.1 . .
C17 C16 H16A 109.6 . .
C17 C16 H16B 109.6 . .
C214 C215 H215 120.0 . .
C214 C215 C216 120.0 . .
C216 C215 H215 120.0 . .
C215 C214 H214 120.0 . .
C215 C214 C213 120.0 . .
C213 C214 H214 120.0 . .
C214 C213 H213 120.0 . .
C212 C213 C214 120.0 . .
C212 C213 H213 120.0 . .
C213 C212 H212 120.0 . .
C213 C212 C211 120.0 . .
C211 C212 H212 120.0 . .
C212 C211 P2 114.5(9) . .
C216 C211 C212 120.0 . .
C216 C211 P2 125.1(10) . .
C215 C216 H216 120.0 . .
C211 C216 C215 120.0 . .
C211 C216 H216 120.0 . .
O3 C17 C16 126.1(10) . .
O3 C17 O4 123.7(11) . .
O4 C17 C16 110.2(10) . .
C256 C255 H255 118.6 . .
C254 C255 H255 118.6 . .
C254 C255 C256 123(3) . .
C19 C18 H18A 109.0 . .
C19 C18 H18B 109.0 . .
C19 C18 O4 112.8(14) . .
H18A C18 H18B 107.8 . .
O4 C18 H18A 109.0 . .
O4 C18 H18B 109.0 . .
C333 C332 H332 120.5 . .
C333 C332 C331 119(2) . .
C331 C332 H332 120.5 . .
C231 C232 H232 120.0 . .
C231 C232 C233 120.0 . .
C233 C232 H232 120.0 . .
C232 C231 C236 120.0 . .
C232 C231 P2 122.0(8) . .
C236 C231 P2 117.7(8) . .
C231 C236 H236 120.0 . .
C235 C236 C231 120.0 . .
C235 C236 H236 120.0 . .
C236 C235 H235 120.0 . .
C234 C235 C236 120.0 . .
C234 C235 H235 120.0 . .
C235 C234 H234 120.0 . .
C233 C234 C235 120.0 . .
C233 C234 H234 120.0 . .
C232 C233 H233 120.0 . .
C234 C233 C232 120.0 . .
C234 C233 H233 120.0 . .
O1 C13 C12 121.3(8) . .
O1 C13 O2 121.6(8) . .
O2 C13 C12 117.0(7) . .
H14A C14 H14B 108.5 . .
C15 C14 H14A 110.2 . .
C15 C14 H14B 110.2 . .
O2 C14 H14A 110.2 . .
O2 C14 H14B 110.2 . .
O2 C14 C15 107.4(9) . .
C252 C253 H253 120.2 . .
C252 C253 C254 120(2) . .
C254 C253 H253 120.2 . .
C14 C15 H15A 109.5 . .
C14 C15 H15B 109.5 . .
C14 C15 H15C 109.5 . .
H15A C15 H15B 109.5 . .
H15A C15 H15C 109.5 . .
H15B C15 H15C 109.5 . .
C132 C131 C136 118.8(8) . .
C132 C131 P1 123.6(7) . .
C136 C131 P1 117.4(6) . .
C253 C252 H252 118.4 . .
C253 C252 C251 123(2) . .
C251 C252 H252 118.4 . .
C131 C132 H132 119.3 . .
C133 C132 C131 121.4(9) . .
C133 C132 H132 119.3 . .
C252 C251 P2 132.7(19) . .
C256 C251 C252 115(2) . .
C256 C251 P2 112(2) . .
C132 C133 H133 120.0 . .
C134 C133 C132 120.1(10) . .
C134 C133 H133 120.0 . .
C133 C134 H134 120.2 . .
C133 C134 C135 119.5(9) . .
C135 C134 H134 120.2 . .
C134 C135 H135 119.6 . .
C136 C135 C134 120.8(10) . .
C136 C135 H135 119.6 . .
C131 C136 H136 120.3 . .
C135 C136 C131 119.3(9) . .
C135 C136 H136 120.3 . .
C122 C121 C126 118.7(8) . .
C122 C121 P1 120.6(7) . .
C126 C121 P1 120.7(6) . .
C121 C122 H122 120.1 . .
C121 C122 C123 119.8(10) . .
C123 C122 H122 120.1 . .
C122 C123 H123 119.2 . .
C124 C123 C122 121.6(10) . .
C124 C123 H123 119.2 . .
C123 C124 H124 120.1 . .
C123 C124 C125 119.8(9) . .
C125 C124 H124 120.1 . .
C124 C125 H125 120.1 . .
C124 C125 C126 119.7(10) . .
C126 C125 H125 120.1 . .
C121 C126 H126 119.8 . .
C125 C126 C121 120.4(9) . .
C125 C126 H126 119.8 . .
C112 C111 P1 117.8(6) . .
C116 C111 C112 120.2(8) . .
C116 C111 P1 122.0(7) . .
C111 C112 H112 120.4 . .
C113 C112 C111 119.1(9) . .
C113 C112 H112 120.4 . .
C112 C113 H113 119.6 . .
C114 C113 C112 120.8(9) . .
C114 C113 H113 119.6 . .
C113 C114 H114 120.3 . .
C115 C114 C113 119.5(9) . .
C115 C114 H114 120.3 . .
C114 C115 H115 119.1 . .
C114 C115 C116 121.9(10) . .
C116 C115 H115 119.1 . .
C111 C116 C115 118.6(9) . .
C111 C116 H116 120.7 . .
C115 C116 H116 120.7 . .
C222 C221 C226 121(3) . .
C222 C221 P2 116(3) . .
C226 C221 P2 123.3(16) . .
C221 C222 H222 119.6 . .
C221 C222 C223 121(3) . .
C223 C222 H222 119.6 . .
C255 C256 H256 120.0 . .
C251 C256 C255 120(2) . .
C251 C256 H256 120.0 . .
C222 C223 H223 121.9 . .
C222 C223 C224 116(3) . .
C224 C223 H223 121.9 . .
C255 C254 C253 120(3) . .
C255 C254 H254 120.2 . .
C253 C254 H254 120.2 . .
C223 C224 H224 120.8 . .
C225 C224 C223 118(3) . .
C225 C224 H224 120.8 . .
C224 C225 H225 117.4 . .
C224 C225 C226 125(2) . .
C226 C225 H225 117.4 . .
C221 C226 H226 120.7 . .
C225 C226 C221 119(2) . .
C225 C226 H226 120.7 . .
C241 C246 H246 120.0 . .
C241 C246 C245 120.0 . .
C245 C246 H246 120.0 . .
C246 C241 C242 120.0 . .
C246 C241 P2 117.3(8) . .
C242 C241 P2 122.4(8) . .
C241 C242 H242 120.0 . .
C243 C242 C241 120.0 . .
C243 C242 H242 120.0 . .
C242 C243 H243 120.0 . .
C244 C243 C242 120.0 . .
C244 C243 H243 120.0 . .
C243 C244 H244 120.0 . .
C245 C244 C243 120.0 . .
C245 C244 H244 120.0 . .
C246 C245 H245 120.0 . .
C244 C245 C246 120.0 . .
C244 C245 H245 120.0 . .
C262 C261 P2 112.4(14) . .
C266 C261 C262 120.5(17) . .
C266 C261 P2 126.9(13) . .
C261 C262 H262 119.7 . .
C263 C262 C261 121(2) . .
C263 C262 H262 119.7 . .
C264 C263 H263 121.2 . .
C262 C263 C264 118(2) . .
C262 C263 H263 121.2 . .
C264 C265 H265 120.9 . .
C266 C265 C264 118.2(19) . .
C266 C265 H265 120.9 . .
C261 C266 H266 120.6 . .
C265 C266 C261 118.8(17) . .
C265 C266 H266 120.6 . .
C315 C316 H316 120.0 . .
C311 C316 H316 120.0 . .
C311 C316 C315 120.0(14) . .
C316 C315 H315 119.5 . .
C314 C315 C316 120.9(17) . .
C314 C315 H315 119.5 . .
C315 C314 H314 120.2 . .
C315 C314 C313 119.6(18) . .
C313 C314 H314 120.2 . .
C314 C313 H313 119.3 . .
C314 C313 C312 121.4(19) . .
C312 C313 H313 119.3 . .
C335 C334 H334 118.5 . .
C335 C334 C333 123(3) . .
C333 C334 H334 118.5 . .
C313 C312 H312 120.6 . .
C311 C312 C313 118.9(15) . .
C311 C312 H312 120.6 . .
C316 C311 P3 118.5(9) . .
C312 C311 C316 119.1(10) . .
C312 C311 P3 122.4(9) . .
C326 C321 P3 119.0(6) . .
C322 C321 C326 118.4(8) . .
C322 C321 P3 122.7(7) . .
C321 C326 H326 120.2 . .
C325 C326 C321 119.6(9) . .
C325 C326 H326 120.2 . .
C326 C325 H325 120.4 . .
C326 C325 C324 119.1(10) . .
C324 C325 H325 120.4 . .
C325 C324 H324 119.8 . .
C323 C324 C325 120.4(10) . .
C323 C324 H324 119.8 . .
C324 C323 H323 119.6 . .
C324 C323 C322 120.9(10) . .
C322 C323 H323 119.6 . .
C321 C322 H322 119.2 . .
C323 C322 C321 121.6(9) . .
C323 C322 H322 119.2 . .
C335 C336 H336 119.3 . .
C331 C336 H336 119.3 . .
C331 C336 C335 121(3) . .
C342 C341 P3 120.8(18) . .
C346 C341 C342 119(2) . .
C346 C341 P3 119.8(19) . .
C341 C342 H342 121.2 . .
C343 C342 C341 118(2) . .
C343 C342 H342 121.2 . .
C342 C343 H343 120.6 . .
C342 C343 C344 119(3) . .
C344 C343 H343 120.6 . .
C343 C344 H344 120.0 . .
C345 C344 C343 120(4) . .
C345 C344 H344 120.0 . .
C344 C345 H345 117.1 . .
C344 C345 C346 126(5) . .
C346 C345 H345 117.1 . .
C341 C346 C345 118(3) . .
C341 C346 H346 121.0 . .
C345 C346 H346 121.0 . .
C334 C335 C336 120(3) . .
C334 C335 H335 119.8 . .
C336 C335 H335 119.8 . .
Cl6 C2S H2S 112.0 . .
Cl6 C2S Cl5 109(2) . .
Cl3 C2S H2S 112.0 . .
Cl3 C2S Cl6 79.9(19) . .
Cl3 C2S Cl5 171(3) . .
Cl4 C2S H2S 112.0 . .
Cl4 C2S Cl6 125(3) . .
Cl4 C2S Cl3 111(3) . .
C332 C333 C334 115(3) . .
C332 C333 H333 122.5 . .
C334 C333 H333 122.5 . .
C332 C331 P3 117(2) . .
C336 C331 C332 121(3) . .
C336 C331 P3 122(2) . .
C13 O1 Os1 115.3(6) . .
C13 O2 C14 118.4(7) . .
C17 O4 C18 114.1(12) . .
B2 F6 Cl2 56(2) . .
B2 F5 B2 180(3) . 2_656
B2 F7 Cl1 129(3) . .
B2 F7 Cl2 68(2) . .
C131 P1 C121 101.6(4) . .
C131 P1 C111 104.7(4) . .
C131 P1 Os1 114.5(3) . .
C121 P1 C111 104.5(4) . .
C121 P1 Os1 115.1(3) . .
C111 P1 Os1 115.0(3) . .
C2 P3 C331 103.7(9) . .
C311 P3 C2 108.6(4) . .
C311 P3 C321 111.9(4) . .
C311 P3 C331 117.4(11) . .
C321 P3 C2 107.3(4) . .
C321 P3 C331 107.1(11) . .
C341 P3 C2 118.9(8) . .
C341 P3 C311 102.9(8) . .
C341 P3 C321 107.2(8) . .
C211 P2 C221 113.8(10) . .
C211 P2 C261 109.7(8) . .
C211 P2 Os1 118.8(6) . .
C231 P2 C251 101.3(9) . .
C231 P2 C241 100.9(6) . .
C231 P2 Os1 126.3(5) . .
C251 P2 C241 98.9(10) . .
C251 P2 Os1 117.2(7) . .
C221 P2 C261 91.3(9) . .
C221 P2 Os1 110.0(6) . .
C241 P2 Os1 107.9(4) . .
C261 P2 Os1 109.8(6) . .
C2S Cl6 Cl3 46.9(13) . .
C1S Cl3 Cl6 143.0(15) . .
C1S Cl3 Cl4 142.9(15) . .
C2S Cl3 C1S 156(2) . .
C2S Cl3 Cl6 53.2(14) . .
C2S Cl3 Cl4 31.5(16) . .
Cl6 Cl3 Cl4 74.1(7) . .
F7 Cl1 C1S 125(2) . .
B2 Cl2 C1S 143(3) . .
B2 Cl2 F6 42.5(12) . .
C1S Cl2 F6 108(2) . .
F7 Cl2 B2 53(2) . .
F7 Cl2 C1S 109(3) . .
F7 Cl2 F6 77.7(14) . .
C2S Cl4 Cl3 37(2) . .
C2S Cl5 C2S 180.0 2_556 .
C1 Os1 H1 29.1(17) . .
C1 Os1 C10 174.0(3) . .
C1 Os1 C5 87.8(3) . .
C1 Os1 C11 150.5(3) . .
C1 Os1 O1 79.2(3) . .
C1 Os1 P1 92.7(2) . .
C1 Os1 P2 91.8(2) . .
C10 Os1 H1 156.8(17) . .
C10 Os1 P1 90.1(2) . .
C10 Os1 P2 85.4(2) . .
C5 Os1 H1 114.9(17) . .
C5 Os1 C10 86.9(3) . .
C5 Os1 C11 121.6(3) . .
C5 Os1 O1 167.0(2) . .
C5 Os1 P1 88.9(2) . .
C5 Os1 P2 90.3(2) . .
C11 Os1 H1 122.2(17) . .
C11 Os1 C10 34.9(3) . .
C11 Os1 O1 71.4(3) . .
C11 Os1 P1 87.2(2) . .
C11 Os1 P2 89.5(2) . .
O1 Os1 H1 52.3(17) . .
O1 Os1 C10 106.1(3) . .
O1 Os1 P1 91.53(17) . .
O1 Os1 P2 90.27(17) . .
P1 Os1 H1 82.9(17) . .
P1 Os1 P2 175.46(7) . .
P2 Os1 H1 101.5(17) . .
B3 B3 F11 42.1(14) 2_675 2_675
F11 B3 B3 75.9(19) . 2_675
F11 B3 F11 118(2) . 2_675
F11 B3 F10 113(2) . .
F11 B3 F9 114(2) . .
F10 B3 B3 118(3) . 2_675
F10 B3 F11 99.4(16) . 2_675
F9 B3 B3 116(3) . 2_675
F9 B3 F11 96.6(17) . 2_675
F9 B3 F10 114(2) . .
B3 F11 B3 62(2) . 2_675

loop_
_geom_bond_atom_site_label_1
_geom_bond_atom_site_label_2
_geom_bond_distance
_geom_bond_site_symmetry_2
C1 H1 1.21(7) .
C1 C2 1.422(10) .
C1 Os1 1.944(8) .
C10 H10A 0.87(8) .
C10 H10B 1.12(8) .
C10 C11 1.358(12) .
C10 Os1 2.341(8) .
B1 F1 1.354(19) .
B1 F4 1.32(6) .
B1 F2 1.32(2) .
B1 F3 1.32(3) .
B2 F6 1.34(3) .
B2 F8 1.47(4) .
B2 F5 1.52(4) .
B2 F7 1.40(5) .
B2 Cl2 1.64(5) .
C1S H1SA 0.9900 .
C1S H1SB 0.9900 .
C1S H1SC 0.9900 .
C1S H1SD 0.9900 .
C1S Cl3 1.78(3) .
C1S Cl1 1.53(3) .
C1S Cl2 1.75(4) .
C19 H19A 0.9800 .
C19 H19B 0.9800 .
C19 H19C 0.9800 .
C19 C18 1.42(2) .
C264 H264 0.9500 .
C264 C263 1.38(3) .
C264 C265 1.40(3) .
C2 C3 1.380(10) .
C2 P3 1.800(8) .
C12 C11 1.326(12) .
C12 C16 1.498(11) .
C12 C13 1.423(12) .
C4 C9 1.450(12) .
C4 C5 1.425(11) .
C4 C3 1.406(11) .
C9 H9 0.9500 .
C9 C8 1.355(14) .
C8 H8 0.9500 .
C8 C7 1.373(14) .
C7 H7 0.9500 .
C7 C6 1.393(12) .
C6 H6 0.9500 .
C6 C5 1.418(11) .
C5 Os1 2.067(8) .
C11 Os1 2.135(9) .
C3 H3 0.9500 .
C16 H16A 0.9900 .
C16 H16B 0.9900 .
C16 C17 1.507(14) .
C215 H215 0.9500 .
C215 C214 1.3900 .
C215 C216 1.3900 .
C214 H214 0.9500 .
C214 C213 1.3900 .
C213 H213 0.9500 .
C213 C212 1.3900 .
C212 H212 0.9500 .
C212 C211 1.3900 .
C211 C216 1.3900 .
C211 P2 1.610(11) .
C216 H216 0.9500 .
C17 O3 1.171(13) .
C17 O4 1.323(12) .
C255 H255 0.9500 .
C255 C256 1.43(4) .
C255 C254 1.27(5) .
C18 H18A 0.9900 .
C18 H18B 0.9900 .
C18 O4 1.510(17) .
C332 H332 0.9500 .
C332 C333 1.42(4) .
C332 C331 1.43(4) .
C232 H232 0.9500 .
C232 C231 1.3900 .
C232 C233 1.3900 .
C231 C236 1.3900 .
C231 P2 1.694(9) .
C236 H236 0.9500 .
C236 C235 1.3900 .
C235 H235 0.9500 .
C235 C234 1.3900 .
C234 H234 0.9500 .
C234 C233 1.3900 .
C233 H233 0.9500 .
C13 O1 1.244(9) .
C13 O2 1.323(11) .
C14 H14A 0.9900 .
C14 H14B 0.9900 .
C14 C15 1.502(15) .
C14 O2 1.465(11) .
C253 H253 0.9500 .
C253 C252 1.37(3) .
C253 C254 1.39(4) .
C15 H15A 0.9800 .
C15 H15B 0.9800 .
C15 H15C 0.9800 .
C131 C132 1.377(11) .
C131 C136 1.388(12) .
C131 P1 1.828(8) .
C252 H252 0.9500 .
C252 C251 1.39(3) .
C132 H132 0.9500 .
C132 C133 1.373(13) .
C251 C256 1.39(3) .
C251 P2 1.85(3) .
C133 H133 0.9500 .
C133 C134 1.355(15) .
C134 H134 0.9500 .
C134 C135 1.387(14) .
C135 H135 0.9500 .
C135 C136 1.377(13) .
C136 H136 0.9500 .
C121 C122 1.376(12) .
C121 C126 1.384(12) .
C121 P1 1.839(8) .
C122 H122 0.9500 .
C122 C123 1.378(14) .
C123 H123 0.9500 .
C123 C124 1.338(15) .
C124 H124 0.9500 .
C124 C125 1.372(14) .
C125 H125 0.9500 .
C125 C126 1.383(12) .
C126 H126 0.9500 .
C111 C112 1.405(11) .
C111 C116 1.390(12) .
C111 P1 1.839(8) .
C112 H112 0.9500 .
C112 C113 1.391(12) .
C113 H113 0.9500 .
C113 C114 1.380(14) .
C114 H114 0.9500 .
C114 C115 1.367(15) .
C115 H115 0.9500 .
C115 C116 1.393(13) .
C116 H116 0.9500 .
C221 C222 1.31(3) .
C221 C226 1.39(3) .
C221 P2 1.88(3) .
C222 H222 0.9500 .
C222 C223 1.44(4) .
C256 H256 0.9500 .
C223 H223 0.9500 .
C223 C224 1.49(6) .
C254 H254 0.9500 .
C224 H224 0.9500 .
C224 C225 1.24(4) .
C225 H225 0.9500 .
C225 C226 1.38(3) .
C226 H226 0.9500 .
C246 H246 0.9500 .
C246 C241 1.3900 .
C246 C245 1.3900 .
C241 C242 1.3900 .
C241 P2 2.013(11) .
C242 H242 0.9500 .
C242 C243 1.3900 .
C243 H243 0.9500 .
C243 C244 1.3900 .
C244 H244 0.9500 .
C244 C245 1.3900 .
C245 H245 0.9500 .
C261 C262 1.44(3) .
C261 C266 1.39(2) .
C261 P2 1.989(19) .
C262 H262 0.9500 .
C262 C263 1.34(3) .
C263 H263 0.9500 .
C265 H265 0.9500 .
C265 C266 1.37(2) .
C266 H266 0.9500 .
C316 H316 0.9500 .
C316 C315 1.420(18) .
C316 C311 1.380(14) .
C315 H315 0.9500 .
C315 C314 1.32(2) .
C314 H314 0.9500 .
C314 C313 1.36(3) .
C313 H313 0.9500 .
C313 C312 1.421(18) .
C334 H334 0.9500 .
C334 C335 1.28(5) .
C334 C333 1.46(5) .
C312 H312 0.9500 .
C312 C311 1.361(15) .
C311 P3 1.778(9) .
C321 C326 1.424(12) .
C321 C322 1.380(11) .
C321 P3 1.785(8) .
C326 H326 0.9500 .
C326 C325 1.386(13) .
C325 H325 0.9500 .
C325 C324 1.410(14) .
C324 H324 0.9500 .
C324 C323 1.352(13) .
C323 H323 0.9500 .
C323 C322 1.358(13) .
C322 H322 0.9500 .
C336 H336 0.9500 .
C336 C335 1.41(3) .
C336 C331 1.30(4) .
C341 C342 1.43(3) .
C341 C346 1.33(4) .
C341 P3 1.74(3) .
C342 H342 0.9500 .
C342 C343 1.38(3) .
C343 H343 0.9500 .
C343 C344 1.41(6) .
C344 H344 0.9500 .
C344 C345 1.19(6) .
C345 H345 0.9500 .
C345 C346 1.40(4) .
C346 H346 0.9500 .
C335 H335 0.9500 .
C2S H2S 1.0000 .
C2S Cl6 1.68(4) .
C2S Cl3 1.53(4) .
C2S Cl4 1.32(4) .
C2S Cl5 2.07(4) .
C333 H333 0.9500 .
C331 P3 1.88(4) .
O1 Os1 2.224(5) .
F6 Cl2 1.96(2) .
F5 B2 1.52(4) 2_656
F7 Cl1 1.46(4) .
F7 Cl2 1.51(4) .
P1 Os1 2.423(2) .
P2 Os1 2.436(2) .
Cl6 Cl3 2.069(17) .
Cl3 Cl4 2.35(4) .
Cl5 C2S 2.07(4) 2_556
Os1 H1 2.45(8) .
B3 B3 1.48(6) 2_675
B3 F11 1.63(3) 2_675
B3 F11 1.13(2) .
B3 F10 1.35(3) .
B3 F9 1.32(3) .
F11 B3 1.63(3) 2_675

loop_
_geom_torsion_atom_site_label_1
_geom_torsion_atom_site_label_2
_geom_torsion_atom_site_label_3
_geom_torsion_atom_site_label_4
_geom_torsion
_geom_torsion_site_symmetry_1
_geom_torsion_site_symmetry_4
C1 C2 C3 C4 6.8(13) . .
C1 C2 P3 C311 -29.6(8) . .
C1 C2 P3 C321 -150.7(7) . .
C1 C2 P3 C341 87.5(11) . .
C1 C2 P3 C331 96.1(13) . .
B2 F7 Cl1 C1S 5(5) . .
B2 F7 Cl2 C1S 143(3) . .
B2 F7 Cl2 F6 38.4(19) . .
C19 C18 O4 C17 -100.0(17) . .
C264 C265 C266 C261 -1(3) . .
C12 C16 C17 O3 48.1(15) . .
C12 C16 C17 O4 -134.4(9) . .
C12 C13 O1 Os1 5.0(12) . .
C12 C13 O2 C14 174.3(10) . .
C4 C9 C8 C7 -2.6(19) . .
C9 C4 C5 C6 -7.9(12) . .
C9 C4 C5 Os1 173.2(7) . .
C9 C4 C3 C2 171.6(9) . .
C9 C8 C7 C6 0.5(19) . .
C8 C7 C6 C5 -2.4(16) . .
C7 C6 C5 C4 6.0(12) . .
C7 C6 C5 Os1 -175.1(7) . .
C5 C4 C9 C8 6.7(16) . .
C5 C4 C3 C2 -2.4(14) . .
C11 C12 C16 C17 -111.5(11) . .
C11 C12 C13 O1 -2.5(13) . .
C11 C12 C13 O2 -178.9(9) . .
C3 C2 P3 C311 145.8(7) . .
C3 C2 P3 C321 24.6(8) . .
C3 C2 P3 C341 -97.2(11) . .
C3 C2 P3 C331 -88.6(13) . .
C3 C4 C9 C8 -167.7(11) . .
C3 C4 C5 C6 165.6(8) . .
C3 C4 C5 Os1 -13.3(12) . .
C16 C12 C11 C10 -6(3) . .
C16 C12 C11 Os1 -175.4(7) . .
C16 C12 C13 O1 171.7(9) . .
C16 C12 C13 O2 -4.7(14) . .
C16 C17 O4 C18 175.5(11) . .
C215 C214 C213 C212 0.0 . .
C214 C215 C216 C211 0.0 . .
C214 C213 C212 C211 0.0 . .
C213 C212 C211 C216 0.0 . .
C213 C212 C211 P2 173.0(11) . .
C212 C211 C216 C215 0.0 . .
C212 C211 P2 C231 162.2(8) . .
C212 C211 P2 C251 60.7(10) . .
C212 C211 P2 C221 70.1(10) . .
C212 C211 P2 C241 -70(4) . .
C212 C211 P2 C261 170.7(7) . .
C212 C211 P2 Os1 -62.0(8) . .
C216 C215 C214 C213 0.0 . .
C216 C211 P2 C231 -25.2(10) . .
C216 C211 P2 C251 -126.7(11) . .
C216 C211 P2 C221 -117.3(11) . .
C216 C211 P2 C241 103(5) . .
C216 C211 P2 C261 -16.7(11) . .
C216 C211 P2 Os1 110.6(8) . .
C332 C331 P3 C2 -141(2) . .
C332 C331 P3 C311 -21(3) . .
C332 C331 P3 C321 105(2) . .
C332 C331 P3 C341 12(4) . .
C232 C231 C236 C235 0.0 . .
C232 C231 P2 C211 -44.4(9) . .
C232 C231 P2 C251 48.3(12) . .
C232 C231 P2 C221 69.5(10) . .
C232 C231 P2 C241 -53.3(8) . .
C232 C231 P2 C261 163(3) . .
C232 C231 P2 Os1 -175.3(5) . .
C231 C232 C233 C234 0.0 . .
C231 C236 C235 C234 0.0 . .
C236 C231 P2 C211 141.8(9) . .
C236 C231 P2 C251 -125.5(11) . .
C236 C231 P2 C221 -104.2(10) . .
C236 C231 P2 C241 133.0(8) . .
C236 C231 P2 C261 -10.6(19) . .
C236 C231 P2 Os1 11.0(10) . .
C236 C235 C234 C233 0.0 . .
C235 C234 C233 C232 0.0 . .
C233 C232 C231 C236 0.0 . .
C233 C232 C231 P2 -173.6(10) . .
C13 C12 C11 C10 168(2) . .
C13 C12 C11 Os1 -1.5(11) . .
C13 C12 C16 C17 75.3(12) . .
C253 C252 C251 C256 -1(3) . .
C253 C252 C251 P2 -177.4(17) . .
C15 C14 O2 C13 163.1(11) . .
C131 C132 C133 C134 0.9(16) . .
C252 C253 C254 C255 -1(4) . .
C252 C251 C256 C255 1(3) . .
C252 C251 P2 C211 -29(2) . .
C252 C251 P2 C231 -124(2) . .
C252 C251 P2 C221 173(5) . .
C252 C251 P2 C241 -21(2) . .
C252 C251 P2 C261 -140(2) . .
C252 C251 P2 Os1 95(2) . .
C132 C131 C136 C135 0.9(15) . .
C132 C131 P1 C121 101.0(8) . .
C132 C131 P1 C111 -7.5(8) . .
C132 C131 P1 Os1 -134.3(7) . .
C132 C133 C134 C135 0.3(17) . .
C133 C134 C135 C136 -0.8(18) . .
C134 C135 C136 C131 0.2(18) . .
C136 C131 C132 C133 -1.5(14) . .
C136 C131 P1 C121 -73.6(8) . .
C136 C131 P1 C111 177.9(8) . .
C136 C131 P1 Os1 51.1(8) . .
C121 C122 C123 C124 0(2) . .
C122 C121 C126 C125 -1.3(14) . .
C122 C121 P1 C131 0.8(9) . .
C122 C121 P1 C111 109.6(9) . .
C122 C121 P1 Os1 -123.4(8) . .
C122 C123 C124 C125 0(2) . .
C123 C124 C125 C126 -0.8(16) . .
C124 C125 C126 C121 1.5(14) . .
C126 C121 C122 C123 0.3(17) . .
C126 C121 P1 C131 -177.9(7) . .
C126 C121 P1 C111 -69.2(8) . .
C126 C121 P1 Os1 57.8(8) . .
C111 C112 C113 C114 0.1(13) . .
C112 C111 C116 C115 0.0(13) . .
C112 C111 P1 C131 -55.1(7) . .
C112 C111 P1 C121 -161.5(6) . .
C112 C111 P1 Os1 71.3(7) . .
C112 C113 C114 C115 -0.3(16) . .
C113 C114 C115 C116 0.4(17) . .
C114 C115 C116 C111 -0.2(16) . .
C116 C111 C112 C113 0.1(12) . .
C116 C111 P1 C131 126.4(7) . .
C116 C111 P1 C121 20.0(8) . .
C116 C111 P1 Os1 -107.1(7) . .
C221 C222 C223 C224 1(4) . .
C222 C221 C226 C225 4(3) . .
C222 C221 P2 C211 -32.4(19) . .
C222 C221 P2 C231 -127.0(17) . .
C222 C221 P2 C251 -8(2) . .
C222 C221 P2 C241 -24.0(19) . .
C222 C221 P2 C261 -144.5(17) . .
C222 C221 P2 Os1 103.9(16) . .
C222 C223 C224 C225 -1(5) . .
C256 C255 C254 C253 1(5) . .
C256 C251 P2 C211 154.9(17) . .
C256 C251 P2 C231 60.3(18) . .
C256 C251 P2 C221 -3.3(18) . .
C256 C251 P2 C241 163.4(16) . .
C256 C251 P2 C261 43.6(19) . .
C256 C251 P2 Os1 -81.1(17) . .
C223 C224 C225 C226 3(5) . .
C254 C255 C256 C251 -1(4) . .
C254 C253 C252 C251 2(3) . .
C224 C225 C226 C221 -5(4) . .
C226 C221 C222 C223 -3(3) . .
C226 C221 P2 C211 151.6(17) . .
C226 C221 P2 C231 57.0(18) . .
C226 C221 P2 C251 176(4) . .
C226 C221 P2 C241 160.0(15) . .
C226 C221 P2 C261 39.5(18) . .
C226 C221 P2 Os1 -72.1(18) . .
C246 C241 C242 C243 0.0 . .
C241 C246 C245 C244 0.0 . .
C241 C242 C243 C244 0.0 . .
C242 C243 C244 C245 0.0 . .
C243 C244 C245 C246 0.0 . .
C245 C246 C241 C242 0.0 . .
C245 C246 C241 P2 -174.3(10) . .
C261 C262 C263 C264 1(4) . .
C262 C261 C266 C265 4(2) . .
C263 C264 C265 C266 -1(4) . .
C265 C264 C263 C262 1(5) . .
C266 C261 C262 C263 -4(3) . .
C316 C315 C314 C313 -3(3) . .
C316 C311 P3 C2 81.3(8) . .
C316 C311 P3 C321 -160.3(7) . .
C316 C311 P3 C341 -45.6(11) . .
C316 C311 P3 C331 -35.9(14) . .
C315 C316 C311 C312 2.1(16) . .
C315 C316 C311 P3 -176.8(9) . .
C315 C314 C313 C312 1(3) . .
C314 C313 C312 C311 2(3) . .
C313 C312 C311 C316 -3.6(18) . .
C313 C312 C311 P3 175.3(11) . .
C312 C311 P3 C2 -97.6(9) . .
C312 C311 P3 C321 20.7(10) . .
C312 C311 P3 C341 135.5(12) . .
C312 C311 P3 C331 145.2(14) . .
C311 C316 C315 C314 1(2) . .
C321 C326 C325 C324 1.1(15) . .
C326 C321 C322 C323 -0.3(14) . .
C326 C321 P3 C2 58.3(7) . .
C326 C321 P3 C311 -60.8(8) . .
C326 C321 P3 C341 -172.9(10) . .
C326 C321 P3 C331 169.2(11) . .
C326 C325 C324 C323 -1.0(17) . .
C325 C324 C323 C322 0.2(18) . .
C324 C323 C322 C321 0.4(16) . .
C322 C321 C326 C325 -0.5(13) . .
C322 C321 P3 C2 -120.2(7) . .
C322 C321 P3 C311 120.7(7) . .
C322 C321 P3 C341 8.6(11) . .
C322 C321 P3 C331 -9.4(12) . .
C336 C331 P3 C2 40(3) . .
C336 C331 P3 C311 160(2) . .
C336 C331 P3 C321 -73(3) . .
C336 C331 P3 C341 -166(8) . .
C341 C342 C343 C344 5(3) . .
C342 C341 C346 C345 -3(4) . .
C342 C341 P3 C2 -163.3(15) . .
C342 C341 P3 C311 -43(2) . .
C342 C341 P3 C321 74.9(19) . .
C342 C341 P3 C331 167(7) . .
C342 C343 C344 C345 -7(5) . .
C343 C344 C345 C346 5(7) . .
C344 C345 C346 C341 0(6) . .
C346 C341 C342 C343 0(3) . .
C346 C341 P3 C2 22(2) . .
C346 C341 P3 C311 142(2) . .
C346 C341 P3 C321 -100(2) . .
C346 C341 P3 C331 -7(5) . .
C335 C334 C333 C332 4(5) . .
C335 C336 C331 C332 -2(4) . .
C335 C336 C331 P3 176.1(19) . .
C333 C332 C331 C336 4(4) . .
C333 C332 C331 P3 -174(2) . .
C333 C334 C335 C336 -2(4) . .
C331 C332 C333 C334 -5(4) . .
C331 C336 C335 C334 1(4) . .
O1 C13 O2 C14 -2.1(15) . .
O2 C13 O1 Os1 -178.8(7) . .
O3 C17 O4 C18 -6.9(18) . .
F6 B2 F7 Cl1 -48(5) . .
F6 B2 F7 Cl2 -68(3) . .
F6 B2 Cl2 C1S 46(4) . .
F6 B2 Cl2 F7 116(3) . .
F8 B2 F6 Cl2 176(4) . .
F8 B2 F7 Cl1 -168(3) . .
F8 B2 F7 Cl2 172(3) . .
F8 B2 Cl2 C1S -113(18) . .
F8 B2 Cl2 F6 -159(20) . .
F8 B2 Cl2 F7 -44(19) . .
F5 B2 F6 Cl2 -95(2) . .
F5 B2 F7 Cl1 75(6) . .
F5 B2 F7 Cl2 55(5) . .
F5 B2 Cl2 C1S 141(3) . .
F5 B2 Cl2 F6 95.3(18) . .
F5 B2 Cl2 F7 -149(3) . .
F7 B2 F6 Cl2 54(3) . .
F7 B2 Cl2 C1S -70(4) . .
F7 B2 Cl2 F6 -116(3) . .
P1 C131 C132 C133 -176.0(8) . .
P1 C131 C136 C135 175.8(9) . .
P1 C121 C122 C123 -178.4(10) . .
P1 C121 C126 C125 177.5(7) . .
P1 C111 C112 C113 -178.4(7) . .
P1 C111 C116 C115 178.4(8) . .
P3 C2 C3 C4 -168.6(7) . .
P3 C321 C326 C325 -179.1(7) . .
P3 C321 C322 C323 178.3(8) . .
P3 C341 C342 C343 -174.7(16) . .
P3 C341 C346 C345 172(2) . .
P2 C211 C216 C215 -172.2(12) . .
P2 C231 C236 C235 173.9(10) . .
P2 C251 C256 C255 177.7(19) . .
P2 C221 C222 C223 -179.3(18) . .
P2 C221 C226 C225 -179.7(15) . .
P2 C241 C242 C243 174.0(10) . .
P2 C261 C262 C263 -178(2) . .
P2 C261 C266 C265 177.2(14) . .
Cl6 C2S Cl3 C1S 141(5) . .
Cl6 C2S Cl3 Cl4 -124(4) . .
Cl6 C2S Cl4 Cl3 92(4) . .
Cl3 C1S Cl1 F7 85(3) . .
Cl3 C1S Cl2 B2 -20(5) . .
Cl3 C1S Cl2 F6 11(3) . .
Cl3 C1S Cl2 F7 -72(3) . .
Cl1 C1S Cl3 C2S -76(6) . .
Cl1 C1S Cl3 Cl6 47(3) . .
Cl1 C1S Cl3 Cl4 -135(2) . .
Cl1 C1S Cl2 B2 72(4) . .
Cl1 C1S Cl2 F6 102.3(17) . .
Cl1 C1S Cl2 F7 19.8(17) . .
Cl1 F7 Cl2 B2 -162(3) . .
Cl1 F7 Cl2 C1S -19.3(17) . .
Cl1 F7 Cl2 F6 -124.0(19) . .
Cl2 B2 F7 Cl1 20(3) . .
Cl2 C1S Cl3 C2S -17(6) . .
Cl2 C1S Cl3 Cl6 106(2) . .
Cl2 C1S Cl3 Cl4 -76(3) . .
Cl2 C1S Cl1 F7 -24(2) . .
Cl2 F7 Cl1 C1S 26(3) . .
Cl4 C2S Cl6 Cl3 -109(5) . .
Cl4 C2S Cl3 C1S -95(6) . .
Cl4 C2S Cl3 Cl6 124(4) . .
Cl5 C2S Cl6 Cl3 -178(3) . .
Cl5 C2S Cl4 Cl3 -173(3) . .
Os1 C1 C2 C3 6.6(12) . .
Os1 C1 C2 P3 -178.0(5) . .
Os1 C10 C11 C12 -171(2) . .
F11 B3 F11 B3 0.000(2) 2_675 2_675
F10 B3 F11 B3 115(3) . 2_675
F9 B3 F11 B3 -112(3) . 2_675
